data_7059211
loop_
_publ_author_name
'Shu, Xi'
'Fan, Yu'
'Li, Shoujian'
'Jin, Yongdong'
'Xia, Chuanqin'
'Huang, Chao'

_publ_section_title
;
 Anion binding and fluoride ion induced conformational changes in bisurea
 receptors
;
_journal_issue 5
_journal_name_full 'New Journal of Chemistry'
_journal_page_first 2033
_journal_page_last 2045
_journal_paper_doi 10.1039/C9NJ05785D
_journal_volume 44
_journal_year 2020
_chemical_formula_moiety 'C13 H17 N5 O4, H2 O'
_chemical_formula_sum 'C13 H19 N5 O5'
_chemical_formula_weight 325.33
_space_group_crystal_system monoclinic
_space_group_IT_number 14
_space_group_name_Hall '-P 2ybc'
_space_group_name_H-M_alt 'P 1 21/c 1'
_atom_sites_solution_hydrogens mixed
_atom_sites_solution_primary direct
_audit_creation_date 2016-07-14
_audit_creation_method
;
Olex2 1.2
(compiled 2016.02.19 svn.r3266 for OlexSys, GUI svn.r5155)
;
_audit_update_record
;
2019-07-31 deposited with the CCDC.	2020-01-13 downloaded from the CCDC.
;
_cell_angle_alpha 90
_cell_angle_beta 105.934(4)
_cell_angle_gamma 90
_cell_formula_units_Z 4
_cell_length_a 7.9330(3)
_cell_length_b 21.6567(7)
_cell_length_c 9.2173(3)
_cell_measurement_reflns_used 4213
_cell_measurement_temperature 294.33(10)
_cell_measurement_theta_max 72.3190
_cell_measurement_theta_min 5.3830
_cell_volume 1522.71(10)
_computing_cell_refinement
;
CrysAlisPro, Agilent Technologies,
Version 1.171.37.35 (release 13-08-2014 CrysAlis171 .NET)
(compiled Aug 13 2014,18:06:01)
;
_computing_data_collection
;
CrysAlisPro, Agilent Technologies,
Version 1.171.37.35 (release 13-08-2014 CrysAlis171 .NET)
(compiled Aug 13 2014,18:06:01)
;
_computing_data_reduction
;
CrysAlisPro, Agilent Technologies,
Version 1.171.37.35 (release 13-08-2014 CrysAlis171 .NET)
(compiled Aug 13 2014,18:06:01)
;
_computing_molecular_graphics 'Olex2 (Dolomanov et al., 2009)'
_computing_publication_material 'Olex2 (Dolomanov et al., 2009)'
_computing_structure_refinement 'ShelXL (Sheldrick, 2015)'
_computing_structure_solution 'ShelXT (Sheldrick, 2015)'
_diffrn_ambient_environment air
_diffrn_ambient_temperature 294.33(10)
_diffrn_detector 'CCD plate'
_diffrn_detector_area_resol_mean 15.9595
_diffrn_detector_type EosS2
_diffrn_measured_fraction_theta_full 1.000
_diffrn_measured_fraction_theta_max 0.984
_diffrn_measurement_details
;
#__ type_ start__ end____ width___ exp.time_
  1 omega   23.00   89.00   1.0000    1.0000
omega____ theta____ kappa____ phi______ frames
    -       36.0421 -125.0000   30.0000 66

#__ type_ start__ end____ width___ exp.time_
  2 omega   17.00  105.00   1.0000    1.0000
omega____ theta____ kappa____ phi______ frames
    -       36.0421   38.0000   30.0000 88

#__ type_ start__ end____ width___ exp.time_
  3 omega  -31.00   53.00   1.0000    1.0000
omega____ theta____ kappa____ phi______ frames
    -       36.0421  -57.0000 -150.0000 84

#__ type_ start__ end____ width___ exp.time_
  4 omega  -31.00   53.00   1.0000    1.0000
omega____ theta____ kappa____ phi______ frames
    -       36.0421  -57.0000  150.0000 84

#__ type_ start__ end____ width___ exp.time_
  5 omega  -31.00   53.00   1.0000    1.0000
omega____ theta____ kappa____ phi______ frames
    -       36.0421  -57.0000  -90.0000 84

#__ type_ start__ end____ width___ exp.time_
  6 omega   38.00   91.00   1.0000    1.0200
omega____ theta____ kappa____ phi______ frames
    -      108.0000  -30.0000 -150.0000 53

#__ type_ start__ end____ width___ exp.time_
  7 omega   38.00   91.00   1.0000    1.0200
omega____ theta____ kappa____ phi______ frames
    -      108.0000  -30.0000  -30.0000 53

#__ type_ start__ end____ width___ exp.time_
  8 omega   40.00  135.00   1.0000    1.0200
omega____ theta____ kappa____ phi______ frames
    -      108.0000  -77.0000 -120.0000 95

#__ type_ start__ end____ width___ exp.time_
  9 omega   40.00   98.00   1.0000    1.0200
omega____ theta____ kappa____ phi______ frames
    -      108.0000  -45.0000  -60.0000 58

#__ type_ start__ end____ width___ exp.time_
 10 omega   40.00   98.00   1.0000    1.0200
omega____ theta____ kappa____ phi______ frames
    -      108.0000  -45.0000   30.0000 58

#__ type_ start__ end____ width___ exp.time_
 11 omega   39.00  109.00   1.0000    1.0200
omega____ theta____ kappa____ phi______ frames
    -      108.0000  -94.0000  120.0000 70

#__ type_ start__ end____ width___ exp.time_
 12 omega   38.00   91.00   1.0000    1.0200
omega____ theta____ kappa____ phi______ frames
    -      108.0000  -30.0000    0.0000 53

#__ type_ start__ end____ width___ exp.time_
 13 omega   40.00   98.00   1.0000    1.0200
omega____ theta____ kappa____ phi______ frames
    -      108.0000  -45.0000  150.0000 58

#__ type_ start__ end____ width___ exp.time_
 14 omega   40.00   98.00   1.0000    1.0200
omega____ theta____ kappa____ phi______ frames
    -      108.0000  -45.0000   90.0000 58

#__ type_ start__ end____ width___ exp.time_
 15 omega   90.00  175.00   1.0000    1.0200
omega____ theta____ kappa____ phi______ frames
    -      108.0000   61.0000    0.0000 85

#__ type_ start__ end____ width___ exp.time_
 16 omega   19.00  103.00   1.0000    1.0000
omega____ theta____ kappa____ phi______ frames
    -       36.0421   57.0000  120.0000 84

#__ type_ start__ end____ width___ exp.time_
 17 omega   17.00  105.00   1.0000    1.0000
omega____ theta____ kappa____ phi______ frames
    -       36.0421   38.0000 -120.0000 88
;
_diffrn_measurement_device 'four-circle diffractometer'
_diffrn_measurement_device_type 'New Gemini, Dual, Cu at zero, EosS2'
_diffrn_measurement_method '\w scans'
_diffrn_orient_matrix_UB_11 -0.1433603000
_diffrn_orient_matrix_UB_12 0.0500795000
_diffrn_orient_matrix_UB_13 -0.0287932000
_diffrn_orient_matrix_UB_21 -0.1262861000
_diffrn_orient_matrix_UB_22 -0.0433821000
_diffrn_orient_matrix_UB_23 -0.1111359000
_diffrn_orient_matrix_UB_31 -0.0654995000
_diffrn_orient_matrix_UB_32 -0.0259233000
_diffrn_orient_matrix_UB_33 0.1304286000
_diffrn_radiation_monochromator graphite
_diffrn_radiation_probe x-ray
_diffrn_radiation_type CuK\a
_diffrn_radiation_wavelength 1.54184
_diffrn_reflns_av_R_equivalents 0.0307
_diffrn_reflns_av_unetI/netI 0.0289
_diffrn_reflns_Laue_measured_fraction_full 1.000
_diffrn_reflns_Laue_measured_fraction_max 0.984
_diffrn_reflns_limit_h_max 9
_diffrn_reflns_limit_h_min -9
_diffrn_reflns_limit_k_max 21
_diffrn_reflns_limit_k_min -26
_diffrn_reflns_limit_l_max 11
_diffrn_reflns_limit_l_min -7
_diffrn_reflns_number 8364
_diffrn_reflns_point_group_measured_fraction_full 1.000
_diffrn_reflns_point_group_measured_fraction_max 0.984
_diffrn_reflns_theta_full 67.684
_diffrn_reflns_theta_max 72.453
_diffrn_reflns_theta_min 5.393
_diffrn_source 'Enhance (Cu) X-ray Source'
_exptl_absorpt_coefficient_mu 0.937
_exptl_absorpt_correction_T_max 1.00000
_exptl_absorpt_correction_T_min 0.45037
_exptl_absorpt_correction_type multi-scan
_exptl_absorpt_process_details
;
CrysAlisPro, Agilent Technologies,
Version 1.171.37.35 (release 13-08-2014 CrysAlis171 .NET)
(compiled Aug 13 2014,18:06:01)
Empirical absorption correction using spherical harmonics,
 implemented in SCALE3 ABSPACK scaling algorithm.
;
_exptl_crystal_colour 'clear light colourless'
_exptl_crystal_colour_lustre clear
_exptl_crystal_colour_modifier light
_exptl_crystal_colour_primary colourless
_exptl_crystal_density_diffrn 1.419
_exptl_crystal_F_000 688
_exptl_crystal_size_max 0.8
_exptl_crystal_size_mid 0.7
_exptl_crystal_size_min 0.4
_refine_diff_density_max 0.252
_refine_diff_density_min -0.398
_refine_diff_density_rms 0.091
_refine_ls_extinction_method none
_refine_ls_goodness_of_fit_ref 1.069
_refine_ls_hydrogen_treatment constr
_refine_ls_matrix_type full
_refine_ls_number_parameters 213
_refine_ls_number_reflns 2967
_refine_ls_number_restraints 0
_refine_ls_restrained_S_all 1.069
_refine_ls_R_factor_all 0.0565
_refine_ls_R_factor_gt 0.0529
_refine_ls_shift/su_max 0.000
_refine_ls_shift/su_mean 0.000
_refine_ls_structure_factor_coef Fsqd
_refine_ls_weighting_details 'w=1/[\s^2^(Fo^2^)+(0.0910P)^2^+0.3280P] where P=(Fo^2^+2Fc^2^)/3'
_refine_ls_weighting_scheme calc
_refine_ls_wR_factor_gt 0.1369
_refine_ls_wR_factor_ref 0.1405
_reflns_Friedel_coverage 0.000
_reflns_number_gt 2719
_reflns_number_total 2967
_reflns_threshold_expression 'I > 2\s(I)'
_cod_data_source_file c9nj05785d2.cif
_cod_data_source_block lsj-sx
_cod_depositor_comments
;Adding full bibliography for 7059208--7059212.cif.

 Adding full bibliography for 7059208--7059212.cif.
;
_cod_original_cell_volume 1522.70(9)
_cod_database_code 7059211
_shelx_space_group_comment
;
The symmetry employed for this shelxl refinement is uniquely defined
by the following loop, which should always be used as a source of
symmetry information in preference to the above space-group names.
They are only intended as comments.
;
_reflns_odcompleteness_completeness 99.89
_reflns_odcompleteness_iscentric 1
_reflns_odcompleteness_theta 66.97
_olex2_refinement_description
;
1. Fixed Uiso
 At 1.2 times of:
  All C(H) groups, All C(H,H) groups, All N(H) groups
 At 1.5 times of:
  All C(H,H,H) groups, All O(H,H) groups
2.a Free rotating group:
 O003(H00O,H00P)
2.b Secondary CH2 refined with riding coordinates:
 C00J(H00B,H00C), C00M(H00I,H00J)
2.c Aromatic/amide H refined with riding coordinates:
 N006(H006), N007(H007), N009(H009), N00A(H00A), C00E(H00E), C00H(H00H),
 C00K(H00K)
2.d Idealised Me refined as rotating group:
 C00L(H00D,H00F,H00G), C00N(H00L,H00M,H00N)
;
_shelx_shelxl_version_number 2014/7
_olex2_date_sample_data_collection 2016-07-14
_olex2_submission_special_instructions 'No special instructions were received'

loop_
_space_group_symop_operation_xyz
'x, y, z'
'-x, y+1/2, -z+1/2'
'-x, -y, -z'
'x, -y-1/2, z-1/2'

loop_
_atom_site_label
_atom_site_type_symbol
_atom_site_fract_x
_atom_site_fract_y
_atom_site_fract_z
_atom_site_U_iso_or_equiv
_atom_site_adp_type
_atom_site_occupancy
_atom_site_site_symmetry_order
_atom_site_calc_flag
_atom_site_refinement_flags_posn
O4 O 0.97660(15) 0.43023(6) 0.93339(13) 0.0275(3) Uani 1 1 d .
O3 O 0.53923(16) 0.64403(6) 0.71683(12) 0.0280(3) Uani 1 1 d .
O5 O 0.74356(17) 0.53721(6) 0.79973(13) 0.0318(3) Uani 1 1 d .
H00O H 0.8264 0.5383 0.8809 0.048 Uiso 1 1 d G
H00P H 0.6789 0.5689 0.7951 0.048 Uiso 1 1 d G
O2 O 1.00329(16) 0.36686(5) 0.51874(13) 0.0282(3) Uani 1 1 d .
O1 O 0.48108(17) 0.62683(6) 0.25719(13) 0.0314(3) Uani 1 1 d .
N3 N 0.90508(16) 0.43025(6) 0.67730(14) 0.0212(3) Uani 1 1 d .
H006 H 0.8354 0.4618 0.6778 0.025 Uiso 1 1 calc R
N2 N 0.57373(17) 0.59821(6) 0.50561(14) 0.0218(3) Uani 1 1 d .
H007 H 0.6340 0.5693 0.5647 0.026 Uiso 1 1 calc R
N1 N 0.73673(16) 0.50042(6) 0.43784(14) 0.0200(3) Uani 1 1 d .
N4 N 0.40417(17) 0.68722(6) 0.49156(15) 0.0235(3) Uani 1 1 d .
H009 H 0.3802 0.6842 0.3928 0.028 Uiso 1 1 calc R
N5 N 1.08069(19) 0.35269(7) 0.81702(16) 0.0282(3) Uani 1 1 d .
H00A H 1.0741 0.3349 0.7298 0.034 Uiso 1 1 calc R
C8 C 0.50490(19) 0.64482(7) 0.57911(17) 0.0214(3) Uani 1 1 d .
C4 C 0.65362(19) 0.53542(7) 0.32095(17) 0.0208(3) Uani 1 1 d .
C5 C 0.82321(19) 0.45103(7) 0.40843(17) 0.0202(3) Uani 1 1 d .
C3 C 0.8290(2) 0.43473(8) 0.26414(18) 0.0233(3) Uani 1 1 d .
H00E H 0.8921 0.3992 0.2483 0.028 Uiso 1 1 calc R
C7 C 0.91882(19) 0.41174(7) 0.53991(18) 0.0211(3) Uani 1 1 d .
C9 C 0.9904(2) 0.40436(7) 0.81954(17) 0.0221(3) Uani 1 1 d .
C2 C 0.6511(2) 0.52264(8) 0.17241(17) 0.0236(3) Uani 1 1 d .
H00H H 0.5891 0.5486 0.0923 0.028 Uiso 1 1 calc R
C6 C 0.5602(2) 0.59152(8) 0.35608(17) 0.0222(3) Uani 1 1 d .
C10 C 0.3336(2) 0.73863(8) 0.55891(18) 0.0266(4) Uani 1 1 d .
H00B H 0.4282 0.7571 0.6407 0.032 Uiso 1 1 calc R
H00C H 0.2415 0.7232 0.6036 0.032 Uiso 1 1 calc R
C1 C 0.7410(2) 0.47130(8) 0.14393(18) 0.0254(4) Uani 1 1 d .
H00K H 0.7423 0.4614 0.0439 0.030 Uiso 1 1 calc R
C12 C 0.2570(2) 0.78735(9) 0.4423(2) 0.0319(4) Uani 1 1 d .
H00D H 0.1586 0.7698 0.3646 0.048 Uiso 1 1 calc GR
H00F H 0.3472 0.8016 0.3958 0.048 Uiso 1 1 calc GR
H00G H 0.2156 0.8222 0.4910 0.048 Uiso 1 1 calc GR
C11 C 1.1902(2) 0.32470(9) 0.9547(2) 0.0332(4) Uani 1 1 d .
H00I H 1.1451 0.3363 1.0410 0.040 Uiso 1 1 calc R
H00J H 1.3114 0.3406 0.9746 0.040 Uiso 1 1 calc R
C13 C 1.1916(3) 0.25582(9) 0.9411(3) 0.0397(5) Uani 1 1 d .
H00L H 1.2367 0.2443 0.8560 0.060 Uiso 1 1 calc GR
H00M H 1.0720 0.2400 0.9242 0.060 Uiso 1 1 calc GR
H00N H 1.2669 0.2381 1.0343 0.060 Uiso 1 1 calc GR

loop_
_atom_site_aniso_label
_atom_site_aniso_U_11
_atom_site_aniso_U_22
_atom_site_aniso_U_33
_atom_site_aniso_U_23
_atom_site_aniso_U_13
_atom_site_aniso_U_12
O4 0.0336(6) 0.0286(7) 0.0207(6) -0.0008(5) 0.0079(5) 0.0048(5)
O3 0.0381(6) 0.0268(7) 0.0190(6) -0.0006(4) 0.0076(5) 0.0076(5)
O5 0.0382(7) 0.0304(7) 0.0236(6) -0.0003(5) 0.0032(5) 0.0105(5)
O2 0.0379(6) 0.0206(6) 0.0264(6) -0.0024(5) 0.0095(5) 0.0068(5)
O1 0.0428(7) 0.0299(7) 0.0210(6) 0.0044(5) 0.0080(5) 0.0127(5)
N3 0.0259(6) 0.0159(7) 0.0214(7) -0.0009(5) 0.0059(5) 0.0030(5)
N2 0.0277(6) 0.0189(7) 0.0186(6) 0.0027(5) 0.0062(5) 0.0051(5)
N1 0.0227(6) 0.0177(7) 0.0198(6) -0.0013(5) 0.0063(5) -0.0023(5)
N4 0.0291(6) 0.0218(7) 0.0190(6) -0.0004(5) 0.0056(5) 0.0041(5)
N5 0.0398(8) 0.0202(7) 0.0227(7) 0.0008(5) 0.0054(6) 0.0059(6)
C8 0.0237(7) 0.0180(8) 0.0227(8) -0.0006(6) 0.0070(6) -0.0013(6)
C4 0.0216(7) 0.0203(8) 0.0198(7) -0.0008(6) 0.0046(6) -0.0018(6)
C5 0.0223(7) 0.0180(8) 0.0208(8) -0.0020(6) 0.0068(6) -0.0034(6)
C3 0.0258(7) 0.0204(8) 0.0250(8) -0.0054(6) 0.0091(6) -0.0019(6)
C7 0.0250(7) 0.0147(7) 0.0240(8) -0.0026(6) 0.0074(6) -0.0022(6)
C9 0.0256(7) 0.0188(8) 0.0221(8) 0.0006(6) 0.0068(6) -0.0024(6)
C2 0.0258(7) 0.0246(8) 0.0197(7) 0.0000(6) 0.0050(6) -0.0018(6)
C6 0.0251(7) 0.0217(8) 0.0199(7) 0.0004(6) 0.0061(6) -0.0005(6)
C10 0.0332(8) 0.0244(9) 0.0230(8) -0.0014(6) 0.0091(6) 0.0057(6)
C1 0.0284(8) 0.0295(9) 0.0193(7) -0.0045(6) 0.0084(6) -0.0035(6)
C12 0.0416(9) 0.0274(9) 0.0275(8) 0.0010(7) 0.0108(7) 0.0104(7)
C11 0.0398(9) 0.0269(9) 0.0294(9) 0.0053(7) 0.0036(7) 0.0065(7)
C13 0.0382(9) 0.0253(10) 0.0520(12) 0.0092(8) 0.0060(9) 0.0054(7)

loop_
_atom_type_symbol
_atom_type_description
_atom_type_scat_dispersion_real
_atom_type_scat_dispersion_imag
_atom_type_scat_source
C C 0.0181 0.0091 'International Tables Vol C Tables 4.2.6.8 and 6.1.1.4'
H H 0.0000 0.0000 'International Tables Vol C Tables 4.2.6.8 and 6.1.1.4'
N N 0.0311 0.0180 'International Tables Vol C Tables 4.2.6.8 and 6.1.1.4'
O O 0.0492 0.0322 'International Tables Vol C Tables 4.2.6.8 and 6.1.1.4'

loop_
_geom_angle_atom_site_label_1
_geom_angle_atom_site_label_2
_geom_angle_atom_site_label_3
_geom_angle
H00O O5 H00P 109.4
C7 N3 H006 116.4
C7 N3 C9 127.23(13)
C9 N3 H006 116.4
C8 N2 H007 115.4
C6 N2 H007 115.4
C6 N2 C8 129.13(13)
C4 N1 C5 117.25(13)
C8 N4 H009 119.9
C8 N4 C10 120.26(13)
C10 N4 H009 119.9
C9 N5 H00A 119.0
C9 N5 C11 121.91(14)
C11 N5 H00A 119.0
O3 C8 N2 118.97(14)
O3 C8 N4 124.29(15)
N4 C8 N2 116.74(14)
N1 C4 C2 123.49(15)
N1 C4 C6 116.66(13)
C2 C4 C6 119.85(14)
N1 C5 C3 123.42(14)
N1 C5 C7 117.52(13)
C3 C5 C7 119.06(14)
C5 C3 H00E 120.7
C1 C3 C5 118.61(15)
C1 C3 H00E 120.7
O2 C7 N3 124.64(15)
O2 C7 C5 119.78(14)
N3 C7 C5 115.57(13)
O4 C9 N3 118.77(14)
O4 C9 N5 125.17(15)
N5 C9 N3 116.05(14)
C4 C2 H00H 120.7
C1 C2 C4 118.52(15)
C1 C2 H00H 120.7
O1 C6 N2 124.76(15)
O1 C6 C4 121.81(14)
N2 C6 C4 113.43(13)
N4 C10 H00B 109.5
N4 C10 H00C 109.5
N4 C10 C12 110.92(13)
H00B C10 H00C 108.0
C12 C10 H00B 109.5
C12 C10 H00C 109.5
C3 C1 H00K 120.6
C2 C1 C3 118.71(14)
C2 C1 H00K 120.6
C10 C12 H00D 109.5
C10 C12 H00F 109.5
C10 C12 H00G 109.5
H00D C12 H00F 109.5
H00D C12 H00G 109.5
H00F C12 H00G 109.5
N5 C11 H00I 109.4
N5 C11 H00J 109.4
N5 C11 C13 110.95(16)
H00I C11 H00J 108.0
C13 C11 H00I 109.4
C13 C11 H00J 109.4
C11 C13 H00L 109.5
C11 C13 H00M 109.5
C11 C13 H00N 109.5
H00L C13 H00M 109.5
H00L C13 H00N 109.5
H00M C13 H00N 109.5

loop_
_geom_bond_atom_site_label_1
_geom_bond_atom_site_label_2
_geom_bond_distance
O4 C9 1.221(2)
O3 C8 1.2231(19)
O5 H00O 0.8501
O5 H00P 0.8501
O2 C7 1.2262(19)
O1 C6 1.223(2)
N3 H006 0.8800
N3 C7 1.361(2)
N3 C9 1.416(2)
N2 H007 0.8800
N2 C8 1.407(2)
N2 C6 1.360(2)
N1 C4 1.334(2)
N1 C5 1.338(2)
N4 H009 0.8800
N4 C8 1.334(2)
N4 C10 1.459(2)
N5 H00A 0.8800
N5 C9 1.332(2)
N5 C11 1.458(2)
C4 C2 1.392(2)
C4 C6 1.504(2)
C5 C3 1.389(2)
C5 C7 1.504(2)
C3 H00E 0.9500
C3 C1 1.385(2)
C2 H00H 0.9500
C2 C1 1.384(2)
C10 H00B 0.9900
C10 H00C 0.9900
C10 C12 1.509(2)
C1 H00K 0.9500
C12 H00D 0.9800
C12 H00F 0.9800
C12 H00G 0.9800
C11 H00I 0.9900
C11 H00J 0.9900
C11 C13 1.497(3)
C13 H00L 0.9800
C13 H00M 0.9800
C13 H00N 0.9800
